data_2205272
loop_
_publ_author_name
'Matsushita, Nobuyuki'

_publ_section_title
;A one-dimensional Cl-bridged Pt^II^/Pt^IV^ mixed-valence complex,
 <i>catena</i>-poly[[[bis(ethylenediamine)platinum(II)]-\m-chloro-[bis(ethylenediamine)platinum(IV)]-\m-chloro]
 tetrakis(tetrafluoroborate)]
;
_journal_issue 3
_journal_name_full 'Acta Crystallographica Section E'
_journal_page_first m514
_journal_page_last m516
_journal_paper_doi 10.1107/S1600536805004113
_journal_volume 61
_journal_year 2005
_chemical_formula_iupac '[Pt2 Cl2 (C2 H8 N2)4] (B F4)4'
_chemical_formula_moiety 'C8 H32 Cl2 N8 Pt2 4+ , 4B1 F4 -'
_chemical_formula_sum 'C8 H32 B4 Cl2 F16 N8 Pt2'
_chemical_formula_weight 1048.74
_chemical_name_systematic
;
catena-poly[[[bis(ethylenediamine)platinum(II)]-\m-chloro-
[bis(ethylenediamine)platinum(IV)]-\m-chloro] tetrakis(tetrafluoroborate)]
;
_space_group_IT_number 72
_symmetry_cell_setting orthorhombic
_symmetry_space_group_name_Hall '-I 2 2c'
_symmetry_space_group_name_H-M 'I b a m'
_atom_sites_solution_hydrogens geom
_atom_sites_solution_primary heavy
_atom_sites_solution_secondary difmap
_cell_angle_alpha 90.00
_cell_angle_beta 90.00
_cell_angle_gamma 90.00
_cell_formula_units_Z 2
_cell_length_a 9.580(2)
_cell_length_b 13.416(2)
_cell_length_c 10.743(2)
_cell_measurement_reflns_used 25
_cell_measurement_temperature 295
_cell_measurement_theta_max 14.75
_cell_measurement_theta_min 10.51
_cell_volume 1380.7(4)
_computing_cell_refinement 'Rigaku/AFC Diffractometer Control Software'
_computing_data_collection 'Rigaku/AFC Diffractometer Control Software (Rigaku, 1987)'
_computing_data_reduction 'local program'
_computing_molecular_graphics 'ORTEPII (Johnson, 1976)'
_computing_publication_material 'Please provide missing details'
_computing_structure_refinement 'SHELXL97 (Sheldrick, 1997)'
_computing_structure_solution 'UNICS3 (Sakurai & Kobayashi, 1979)'
_diffrn_ambient_temperature 295
_diffrn_measured_fraction_theta_full 0.998
_diffrn_measured_fraction_theta_max 0.998
_diffrn_measurement_device_type 'Rigaku AFC-5S'
_diffrn_measurement_method \q/2\q
_diffrn_radiation_monochromator graphite
_diffrn_radiation_source 'X-ray tube'
_diffrn_radiation_type MoK\a
_diffrn_radiation_wavelength 0.71069
_diffrn_reflns_av_R_equivalents 0.0230
_diffrn_reflns_av_sigmaI/netI 0.0232
_diffrn_reflns_limit_h_max 14
_diffrn_reflns_limit_h_min -14
_diffrn_reflns_limit_k_max 20
_diffrn_reflns_limit_k_min 0
_diffrn_reflns_limit_l_max 16
_diffrn_reflns_limit_l_min 0
_diffrn_reflns_number 3523
_diffrn_reflns_theta_full 32.50
_diffrn_reflns_theta_max 32.50
_diffrn_reflns_theta_min 2.61
_diffrn_standards_decay_% 0
_diffrn_standards_interval_count 50
_diffrn_standards_number 3
_exptl_absorpt_coefficient_mu 10.44
_exptl_absorpt_correction_T_max 0.255
_exptl_absorpt_correction_T_min 0.077
_exptl_absorpt_correction_type gaussian
_exptl_absorpt_process_details '(Coppens <i>et al.</i>, 1965)'
_exptl_crystal_colour 'intense red'
_exptl_crystal_density_diffrn 2.523
_exptl_crystal_density_meas ?
_exptl_crystal_density_method .
_exptl_crystal_description plate
_exptl_crystal_F_000 980
_exptl_crystal_size_max 0.33
_exptl_crystal_size_mid 0.30
_exptl_crystal_size_min 0.15
_refine_diff_density_max 3.524
_refine_diff_density_min -1.327
_refine_ls_extinction_coef 0.0063(3)
_refine_ls_extinction_expression Fc^*^=kFc[1+0.001xFc^2^\l^3^/sin(2\q)]^-1/4^
_refine_ls_extinction_method 'SHELXL97 (Sheldrick, 1997)'
_refine_ls_goodness_of_fit_ref 1.068
_refine_ls_hydrogen_treatment constr
_refine_ls_matrix_type full
_refine_ls_number_parameters 67
_refine_ls_number_reflns 1311
_refine_ls_number_restraints 0
_refine_ls_restrained_S_all 1.068
_refine_ls_R_factor_all 0.0474
_refine_ls_R_factor_gt 0.0263
_refine_ls_shift/su_max 0.000
_refine_ls_shift/su_mean 0.000
_refine_ls_structure_factor_coef Fsqd
_refine_ls_weighting_details 'calc w = 1/[\s^2^(Fo^2^)+(0.0407P)^2^] where P=(Fo^2^+2Fc^2^)/3'
_refine_ls_weighting_scheme calc
_refine_ls_wR_factor_gt 0.0609
_refine_ls_wR_factor_ref 0.0678
_reflns_number_gt 821
_reflns_number_total 1311
_reflns_threshold_expression F^2^>2\s(F^2^)
_cod_data_source_file hb6153.cif
_cod_data_source_block I
_cod_depositor_comments
;
The following automatic conversions were performed:
'_exptl_absorpt_correction_type' value 'Gaussian' changed to 'gaussian'
according to '/home/saulius/struct/CIF-dictionaries/cif_core.dic'
dictionary named 'cif_core.dic' version 2.4.1 from
2010-06-29.

'_geom_bond_publ_flag' value 'Yes' changed to 'yes' according
to '/home/saulius/struct/CIF-dictionaries/cif_core.dic' dictionary named
'cif_core.dic' version 2.4.1 from 2010-06-29 (3
times).

'_geom_bond_publ_flag' value 'No' changed to 'no' according to
'/home/saulius/struct/CIF-dictionaries/cif_core.dic' dictionary named
'cif_core.dic' version 2.4.1 from 2010-06-29 (4 times).

Automatic conversion script
Id: cif_fix_enum 1527 2010-12-29 10:47:43Z saulius 

The following automatic conversions were performed:

'_chemical_melting_point' value 'not measured' was changed to '?' -
the value is undefined or not given.

Automatic conversion script
Id: cif_fix_values 1646 2011-03-28 12:23:43Z adriana 

The following automatic conversions were performed:

'_chemical_melting_point' value 'not measured' was changed to '?' -
the value is undefined or not
given.

'_exptl_absorpt_correction_type' value 'Gaussian' changed to
'gaussian' according to
/home/saulius/struct/CIF-dictionaries/cif_core.dic dictionary named
'cif_core.dic' version 2.4.1 from 2010-06-29.

'_geom_bond_publ_flag'
value 'Yes' changed to 'yes' according to
/home/saulius/struct/CIF-dictionaries/cif_core.dic dictionary named
'cif_core.dic' version 2.4.1 from 2010-06-29 (3
times).

'_geom_bond_publ_flag' value 'No' changed to 'no' according
to /home/saulius/struct/CIF-dictionaries/cif_core.dic dictionary
named 'cif_core.dic' version 2.4.1 from 2010-06-29 (4 times).

Automatic conversion script
Id: cif_fix_values 1715 2011-07-08 13:25:40Z adriana 
;
_cod_database_code 2205272

loop_
_symmetry_equiv_pos_as_xyz
'x, y, z'
'-x, -y, z'
'-x+1/2, y+1/2, -z'
'x+1/2, -y+1/2, -z'
'x+1/2, y+1/2, z+1/2'
'-x+1/2, -y+1/2, z+1/2'
'-x+1, y+1, -z+1/2'
'x+1, -y+1, -z+1/2'
'-x, -y, -z'
'x, y, -z'
'x-1/2, -y-1/2, z'
'-x-1/2, y-1/2, z'
'-x+1/2, -y+1/2, -z+1/2'
'x+1/2, y+1/2, -z+1/2'
'x, -y, z+1/2'
'-x, y, z+1/2'

loop_
_atom_site_label
_atom_site_fract_x
_atom_site_fract_y
_atom_site_fract_z
_atom_site_U_iso_or_equiv
_atom_site_adp_type
_atom_site_calc_flag
_atom_site_refinement_flags
_atom_site_occupancy
_atom_site_type_symbol
Pt 0.0000 0.0000 0.2500 0.02551(11) Uani d S 1 Pt
Cl 0.0000 0.0000 0.0341(2) 0.0348(5) Uani d SP 0.50 Cl
N 0.1600(4) 0.1013(3) 0.2481(4) 0.0399(7) Uani d . 1 N
H1 0.1686 0.1280 0.1716 0.060 Uiso calc R 1 H
H2 0.1422 0.1508 0.3024 0.060 Uiso calc R 1 H
C 0.2911(6) 0.0495(6) 0.2832(6) 0.0546(15) Uani d . 1 C
H3 0.2949 0.0395 0.3726 0.082 Uiso calc R 1 H
H4 0.3715 0.0887 0.2583 0.082 Uiso calc R 1 H
B 0.4161(13) 0.2019(9) 0.0000 0.056(2) Uani d S 1 B
F1 0.4757(6) 0.2377(5) 0.1052(5) 0.0960(18) Uani d . 1 F
F2 0.456(2) 0.1003(8) 0.0000 0.092(4) Uani d SP 0.60 F
F2' 0.337(3) 0.1231(14) 0.0000 0.083(6) Uani d SP 0.40 F
F3 0.2852(17) 0.208(3) 0.0000 0.195(13) Uani d SP 0.60 F
F3' 0.311(3) 0.283(2) 0.0000 0.153(13) Uani d SP 0.40 F

loop_
_atom_site_aniso_label
_atom_site_aniso_U_11
_atom_site_aniso_U_22
_atom_site_aniso_U_33
_atom_site_aniso_U_12
_atom_site_aniso_U_13
_atom_site_aniso_U_23
Pt 0.02912(14) 0.02802(14) 0.01940(14) 0.000 0.000 0.000
Cl 0.0427(11) 0.0412(11) 0.0205(8) 0.0043(19) 0.000 0.000
N 0.0427(16) 0.0402(16) 0.0366(17) -0.0108(14) -0.002(2) 0.005(2)
C 0.036(2) 0.080(4) 0.047(3) -0.016(3) -0.006(2) 0.006(3)
B 0.067(7) 0.057(6) 0.044(5) -0.006(5) 0.000 0.000
F1 0.157(5) 0.078(3) 0.053(2) -0.002(3) -0.020(2) -0.013(2)
F2 0.169(12) 0.035(4) 0.073(8) 0.010(7) 0.000 0.000
F2' 0.14(2) 0.047(9) 0.057(9) -0.040(11) 0.000 0.000
F3 0.031(5) 0.32(4) 0.23(2) 0.007(16) 0.000 0.000
F3' 0.09(2) 0.11(2) 0.26(3) -0.029(16) 0.000 0.000

loop_
_atom_type_symbol
_atom_type_description
_atom_type_scat_dispersion_real
_atom_type_scat_dispersion_imag
_atom_type_scat_source
C C 0.0033 0.0016 'International Tables Vol C Tables 4.2.6.8 and 6.1.1.4'
H H 0.0000 0.0000 'International Tables Vol C Tables 4.2.6.8 and 6.1.1.4'
N N 0.0061 0.0033 'International Tables Vol C Tables 4.2.6.8 and 6.1.1.4'
F F 0.0106 0.0060 'International Tables Vol C Tables 4.2.6.8 and 6.1.1.4'
B B 0.1246 0.1234 'International Tables Vol C Tables 4.2.6.8 and 6.1.1.4'
Cl Cl 0.1484 0.1585 'International Tables Vol C Tables 4.2.6.8 and 6.1.1.4'
Pt Pt -1.7033 8.3905 'International Tables Vol C Tables 4.2.6.8 and 6.1.1.4'

loop_
_geom_angle_atom_site_label_1
_geom_angle_atom_site_label_2
_geom_angle_atom_site_label_3
_geom_angle_site_symmetry_1
_geom_angle_site_symmetry_3
_geom_angle
_geom_angle_publ_flag
N Pt N 2 . 178.9(2) no
N Pt N . 8_445 83.1(2) yes
N Pt N . 7_445 96.9(2) no
N Pt Cl . 7_445 90.57(12) no
N Pt Cl . . 89.43(12) yes
Cl Pt Cl 7_445 . 180.0 no
Pt Cl Pt . 9 180.0 no
C N Pt . . 108.6(3) n
C N H1 . . 110.0 no
Pt N H1 . . 110.0 no
C N H2 . . 110.0 no
Pt N H2 . . 110.0 no
H1 N H2 . . 108.3 ?
N C C . 8_445 107.0(4) n
N C H3 . . 110.3 no
C C H3 8_445 . 110.3 no
N C H4 . . 110.3 no
C C H4 8_445 . 110.3 no
H3 C H4 . . 108.6 no
F3 B F1 . . 113.6(10) n
F2' B F1 . . 122.3(6) n
F3 B F1 . 10 113.6(10) no
F1 B F1 . 10 113.1(10) n
F3 B F2 . . 109.2(17) n
F1 B F2 . . 103.1(9) n
F2' B F3' . . 101.4(18) n
F1 B F3' . . 91.6(8) n

loop_
_geom_bond_atom_site_label_1
_geom_bond_atom_site_label_2
_geom_bond_site_symmetry_2
_geom_bond_distance
_geom_bond_publ_flag
Pt N . 2.049(4) yes
Pt Cl . 2.319(3) yes
Cl Pt 9 3.052(3) yes
N C . 1.485(8) n
N H1 . 0.9000 no
N H2 . 0.9000 no
C C 8_445 1.506(15) n
C H3 . 0.9700 no
C H4 . 0.9700 no
B F3 . 1.256(19) n
B F2' . 1.301(19) n
B F1 . 1.355(8) n
B F2 . 1.415(16) n
B F3' . 1.48(4) n

loop_
_geom_hbond_atom_site_label_D
_geom_hbond_atom_site_label_H
_geom_hbond_atom_site_label_A
_geom_hbond_site_symmetry_A
_geom_hbond_distance_DH
_geom_hbond_distance_HA
_geom_hbond_distance_DA
_geom_hbond_angle_DHA
_geom_hbond_publ_flag
N H2 F1 13 0.90 2.12 2.973(8) 158 yes
N H1 F3 . 0.90 2.41 3.252(16) 157 yes
N H2 F3' 13 0.90 2.35 3.134(15) 146 yes
N H1 F2' . 0.90 2.45 3.172(17) 137 yes
